data_2022719
loop_
_publ_author_name
'Archana, Sreeramapura D.'
'Foro, Sabine'
'Yathirajan, Hemmige S.'
'Kiran Kumar, Haruvegowda'
'Balerao, Rishik'
'Butcher, Ray J.'

_publ_section_title
;
 Syntheses, crystal structures and Hirshfeld surface analysis of three
 salts of 1-(4-nitro-phenyl)-piperazine.
;
_journal_issue 'Pt 4'
_journal_name_full 'Acta crystallographica. Section E, Crystallographic communications'
_journal_page_first 373
_journal_page_last 379
_journal_paper_doi 10.1107/S2056989023002517
_journal_volume 79
_journal_year 2023
_chemical_formula_iupac 'C10 H14 N3 O2 +, C7 H3 N2 O6 -'
_chemical_formula_moiety 'C10 H14 N3 O2 +, C7 H3 N2 O6 -'
_chemical_formula_sum 'C17 H17 N5 O8'
_chemical_formula_weight 419.35
_chemical_name_systematic
;
4-(4-Nitrophenyl)piperazin-1-ium 3,5-dinitrobenzoate
;
_space_group_crystal_system monoclinic
_space_group_IT_number 15
_space_group_name_Hall '-C 2yc'
_space_group_name_H-M_alt 'C 1 2/c 1'
_atom_sites_solution_hydrogens mixed
_atom_sites_solution_primary dual
_atom_sites_solution_secondary difmap
_audit_creation_method SHELXL-2018/3
_cell_angle_alpha 90
_cell_angle_beta 136.55(4)
_cell_angle_gamma 90
_cell_formula_units_Z 8
_cell_length_a 27.953(6)
_cell_length_b 8.1422(6)
_cell_length_c 24.657(5)
_cell_measurement_reflns_used 4154
_cell_measurement_temperature 293(2)
_cell_measurement_theta_max 27.70
_cell_measurement_theta_min 2.63
_cell_volume 3859(3)
_computing_cell_refinement
;
CrysAlis RED (Oxford Diffraction, 2009)
;
_computing_data_collection
;
CrysAlis CCD  (Oxford Diffraction, 2009)
;
_computing_data_reduction
;
CrysAlis RED (Oxford Diffraction, 2009)
;
_computing_molecular_graphics
;
SHELXTL (Sheldrick, 2008)
;
_computing_publication_material
;
SHELXTL (Sheldrick, 2008)
;
_computing_structure_refinement
;
<i>SHELXL2018/3</i> (Sheldrick, 2015b)
;
_computing_structure_solution
;
<i>SHELXT</i> (Sheldrick, 2015a)
;
_diffrn_ambient_temperature 293(2)
_diffrn_measured_fraction_theta_full 0.997
_diffrn_measured_fraction_theta_max 0.906
_diffrn_measurement_device_type
;
Oxford Diffraction Xcalibur with Sapphire CCD
;
_diffrn_measurement_method
;
Rotation method data acquisition using omega scans.
;
_diffrn_radiation_type MoK\a
_diffrn_radiation_wavelength 0.71073
_diffrn_reflns_av_R_equivalents 0.0153
_diffrn_reflns_av_unetI/netI 0.0247
_diffrn_reflns_limit_h_max 23
_diffrn_reflns_limit_h_min -35
_diffrn_reflns_limit_k_max 10
_diffrn_reflns_limit_k_min -10
_diffrn_reflns_limit_l_max 30
_diffrn_reflns_limit_l_min -31
_diffrn_reflns_number 8107
_diffrn_reflns_theta_full 25.242
_diffrn_reflns_theta_max 27.743
_diffrn_reflns_theta_min 2.641
_diffrn_source 'Enhance (Mo) X-ray Source'
_exptl_absorpt_coefficient_mu 0.117
_exptl_absorpt_correction_T_max 1.00000
_exptl_absorpt_correction_T_min 0.62057
_exptl_absorpt_correction_type multi-scan
_exptl_absorpt_process_details
;
(CrysAlis RED; Oxford Diffraction, 2009)
;
_exptl_crystal_colour orange
_exptl_crystal_density_diffrn 1.443
_exptl_crystal_description prism
_exptl_crystal_F_000 1744
_exptl_crystal_size_max 0.480
_exptl_crystal_size_mid 0.480
_exptl_crystal_size_min 0.400
_refine_diff_density_max 0.237
_refine_diff_density_min -0.236
_refine_ls_extinction_method none
_refine_ls_goodness_of_fit_ref 1.030
_refine_ls_hydrogen_treatment mixed
_refine_ls_matrix_type full
_refine_ls_number_parameters 337
_refine_ls_number_reflns 4119
_refine_ls_number_restraints 262
_refine_ls_restrained_S_all 1.045
_refine_ls_R_factor_all 0.0710
_refine_ls_R_factor_gt 0.0440
_refine_ls_shift/su_max 0.000
_refine_ls_shift/su_mean 0.000
_refine_ls_structure_factor_coef Fsqd
_refine_ls_weighting_details 'w=1/[\s^2^(Fo^2^)+(0.0543P)^2^+1.7099P] where P=(Fo^2^+2Fc^2^)/3'
_refine_ls_weighting_scheme calc
_refine_ls_wR_factor_gt 0.1063
_refine_ls_wR_factor_ref 0.1189
_reflns_number_gt 2838
_reflns_number_total 4119
_reflns_threshold_expression 'I > 2\s(I)'
_cod_data_source_file vm2276sup1.cif
_cod_data_source_block 3
_cod_depositor_comments 'Adding full bibliography for 2022717--2022719.cif.'
_cod_original_cell_volume 3859(2)
_cod_original_sg_symbol_H-M 'C 2/c'
_cod_database_code 2022719
_cod_database_fobs_code 2022719
_shelx_space_group_comment
;
The symmetry employed for this shelxl refinement is uniquely defined
by the following loop, which should always be used as a source of
symmetry information in preference to the above space-group names.
They are only intended as comments.
;
_shelx_estimated_absorpt_t_min 0.946
_shelx_estimated_absorpt_t_max 0.955

loop_
_space_group_symop_operation_xyz
'x, y, z'
'-x, y, -z+1/2'
'x+1/2, y+1/2, z'
'-x+1/2, y+1/2, -z+1/2'
'-x, -y, -z'
'x, -y, z-1/2'
'-x+1/2, -y+1/2, -z'
'x+1/2, -y+1/2, z-1/2'

loop_
_atom_site_type_symbol
_atom_site_label
_atom_site_fract_x
_atom_site_fract_y
_atom_site_fract_z
_atom_site_U_iso_or_equiv
_atom_site_adp_type
_atom_site_calc_flag
_atom_site_occupancy
_atom_site_disorder_assembly
_atom_site_disorder_group
N N1 0.02612(8) 0.1284(2) 0.33993(9) 0.0580(4) Uani d 1 . .
N N2 0.02315(7) -0.0150(2) 0.44281(9) 0.0452(4) Uani d 1 . .
H H21 -0.0246(11) -0.041(2) 0.4078(11) 0.054(5) Uiso d 1 . .
H H22 0.0488(10) -0.044(2) 0.4941(13) 0.060(6) Uiso d 1 . .
O O1 0.29131(19) 0.2691(7) 0.4152(3) 0.0936(12) Uani d 0.806(10) A 1
O O2 0.28193(17) 0.5004(6) 0.4502(2) 0.0809(12) Uani d 0.806(10) A 1
N N3 0.26170(14) 0.3612(7) 0.42375(18) 0.0631(11) Uani d 0.806(10) A 1
C C1 0.08449(14) 0.1834(4) 0.3603(2) 0.0484(8) Uani d 0.806(10) A 1
C C2 0.12478(14) 0.0767(5) 0.36260(19) 0.0547(7) Uani d 0.806(10) A 1
H H2A 0.112973 -0.033824 0.350722 0.066 Uiso calc 0.806(10) A 1
C C3 0.18272(12) 0.1354(5) 0.38267(16) 0.0554(8) Uani d 0.806(10) A 1
H H3A 0.209682 0.064018 0.384227 0.067 Uiso calc 0.806(10) A 1
C C4 0.20037(11) 0.3006(5) 0.40042(16) 0.0508(8) Uani d 0.806(10) A 1
C C5 0.16008(13) 0.4073(4) 0.3981(2) 0.0621(8) Uani d 0.806(10) A 1
H H5A 0.171890 0.517846 0.409976 0.075 Uiso calc 0.806(10) A 1
C C6 0.10214(14) 0.3487(4) 0.3780(2) 0.0613(8) Uani d 0.806(10) A 1
H H6A 0.075181 0.420007 0.376471 0.074 Uiso calc 0.806(10) A 1
O O1A 0.2969(7) 0.342(2) 0.4346(10) 0.082(3) Uani d 0.194(10) A 2
O O2A 0.2788(8) 0.575(2) 0.4647(10) 0.092(4) Uani d 0.194(10) A 2
N N3A 0.2640(8) 0.436(2) 0.4386(12) 0.067(2) Uani d 0.194(10) A 2
C C1A 0.0900(6) 0.2138(18) 0.3708(9) 0.0517(19) Uani d 0.194(10) A 2
C C2A 0.1283(6) 0.1262(16) 0.3643(9) 0.0519(18) Uani d 0.194(10) A 2
H H2AA 0.116265 0.018417 0.346160 0.062 Uiso calc 0.194(10) A 2
C C3A 0.1845(6) 0.1997(19) 0.3848(7) 0.0519(17) Uani d 0.194(10) A 2
H H3AA 0.210172 0.141125 0.380427 0.062 Uiso calc 0.194(10) A 2
C C4A 0.2025(5) 0.3609(18) 0.4119(7) 0.0608(19) Uani d 0.194(10) A 2
C C5A 0.1642(6) 0.4485(14) 0.4184(8) 0.064(2) Uani d 0.194(10) A 2
H H5AA 0.176195 0.556282 0.436505 0.077 Uiso calc 0.194(10) A 2
C C6A 0.1079(6) 0.3750(17) 0.3979(9) 0.062(2) Uani d 0.194(10) A 2
H H6AA 0.082288 0.433576 0.402238 0.075 Uiso calc 0.194(10) A 2
C C7 0.01491(10) -0.0473(3) 0.33759(11) 0.0549(5) Uani d 1 . .
H H7A 0.033495 -0.105603 0.321795 0.066 Uiso calc 1 . .
H H7B -0.034605 -0.069484 0.298825 0.066 Uiso calc 1 . .
C C8 0.04986(8) -0.1082(2) 0.41735(9) 0.0453(4) Uani d 1 . .
H H8A 0.040452 -0.224338 0.414378 0.054 Uiso calc 1 . .
H H8B 0.099796 -0.093615 0.455510 0.054 Uiso calc 1 . .
C C9 0.02899(9) 0.1652(3) 0.44076(12) 0.0566(5) Uani d 1 . .
H H9A 0.077636 0.196839 0.480671 0.068 Uiso calc 1 . .
H H9B 0.006349 0.220270 0.452198 0.068 Uiso calc 1 . .
C C10 -0.00458(10) 0.2165(3) 0.36060(13) 0.0665(6) Uani d 1 . .
H H10A -0.054078 0.193843 0.321442 0.080 Uiso calc 1 . .
H H10B 0.001467 0.333748 0.360480 0.080 Uiso calc 1 . .
O O3 -0.34048(7) 0.22513(19) 0.30638(8) 0.0637(4) Uani d 1 . .
O O4 -0.43333(6) 0.11002(19) 0.19876(9) 0.0728(4) Uani d 1 . .
O O5 -0.43221(7) -0.0409(2) 0.00913(7) 0.0831(5) Uani d 1 . .
O O6 -0.33493(8) -0.1049(2) 0.05113(8) 0.0724(4) Uani d 1 . .
O O7 -0.11517(5) 0.10834(17) 0.40386(6) 0.0513(3) Uani d 1 . .
O O8 -0.11592(5) -0.06375(17) 0.33293(7) 0.0543(3) Uani d 1 . .
N N4 -0.37128(7) 0.14524(19) 0.24700(10) 0.0500(4) Uani d 1 . .
N N5 -0.36882(8) -0.05526(19) 0.06164(8) 0.0563(4) Uani d 1 . .
C C11 -0.22389(7) 0.03229(19) 0.27718(9) 0.0358(4) Uani d 1 . .
C C12 -0.26050(8) 0.0878(2) 0.29183(9) 0.0379(4) Uani d 1 . .
H H12 -0.237068 0.124431 0.341817 0.046 Uiso calc 1 . .
C C13 -0.33255(8) 0.0880(2) 0.23089(10) 0.0411(4) Uani d 1 . .
C C14 -0.36957(8) 0.0396(2) 0.15541(10) 0.0457(4) Uani d 1 . .
H H14 -0.417939 0.040358 0.115159 0.055 Uiso calc 1 . .
C C15 -0.33151(8) -0.0098(2) 0.14243(9) 0.0432(4) Uani d 1 . .
C C16 -0.25940(8) -0.0165(2) 0.20176(9) 0.0398(4) Uani d 1 . .
H H16 -0.235352 -0.053046 0.191140 0.048 Uiso calc 1 . .
C C17 -0.14489(7) 0.0247(2) 0.34377(9) 0.0376(4) Uani d 1 . .

loop_
_atom_site_aniso_label
_atom_site_aniso_U_11
_atom_site_aniso_U_22
_atom_site_aniso_U_33
_atom_site_aniso_U_12
_atom_site_aniso_U_13
_atom_site_aniso_U_23
N1 0.0508(8) 0.0655(11) 0.0574(9) -0.0030(8) 0.0391(8) 0.0125(8)
N2 0.0288(7) 0.0606(10) 0.0318(7) -0.0051(7) 0.0173(6) 0.0001(7)
O1 0.0676(16) 0.116(3) 0.112(2) -0.0083(18) 0.0703(18) -0.002(2)
O2 0.0652(15) 0.090(3) 0.0628(17) -0.0371(19) 0.0384(14) -0.006(2)
N3 0.0402(13) 0.088(3) 0.0429(14) -0.0095(16) 0.0242(12) 0.0118(16)
C1 0.0460(11) 0.0555(16) 0.0392(12) -0.0086(10) 0.0294(10) 0.0044(11)
C2 0.0532(11) 0.0565(18) 0.0525(11) -0.0103(12) 0.0378(10) -0.0025(13)
C3 0.0523(11) 0.0624(19) 0.0520(11) -0.0039(13) 0.0380(10) 0.0016(13)
C4 0.0438(10) 0.061(2) 0.0415(11) -0.0109(11) 0.0291(9) 0.0037(12)
C5 0.0620(12) 0.0578(17) 0.0624(15) -0.0131(12) 0.0438(12) -0.0005(13)
C6 0.0606(12) 0.0606(17) 0.0696(18) -0.0051(12) 0.0495(13) 0.0016(14)
O1A 0.045(4) 0.091(8) 0.075(6) -0.005(5) 0.032(4) 0.013(6)
O2A 0.061(5) 0.068(6) 0.074(7) -0.026(5) 0.025(4) 0.004(5)
N3A 0.049(3) 0.065(4) 0.053(3) -0.013(3) 0.026(3) 0.008(3)
C1A 0.054(2) 0.060(3) 0.050(2) -0.007(2) 0.0401(18) 0.000(2)
C2A 0.049(2) 0.058(3) 0.051(2) -0.013(2) 0.0370(17) 0.001(2)
C3A 0.0483(18) 0.060(3) 0.053(2) -0.010(2) 0.0386(16) 0.006(2)
C4A 0.0518(19) 0.060(3) 0.052(2) -0.012(2) 0.0315(17) 0.006(2)
C5A 0.060(2) 0.062(3) 0.054(2) -0.014(2) 0.0357(19) 0.000(2)
C6A 0.060(2) 0.058(3) 0.056(3) -0.014(2) 0.0379(19) 0.000(2)
C7 0.0513(10) 0.0639(13) 0.0459(10) -0.0144(9) 0.0341(9) -0.0059(9)
C8 0.0346(8) 0.0487(10) 0.0395(9) -0.0048(7) 0.0227(7) -0.0014(8)
C9 0.0436(9) 0.0572(12) 0.0699(13) -0.0088(9) 0.0415(10) -0.0121(10)
C10 0.0492(10) 0.0591(13) 0.0887(15) 0.0088(10) 0.0493(11) 0.0230(11)
O3 0.0575(8) 0.0796(10) 0.0590(8) 0.0076(7) 0.0439(7) -0.0009(8)
O4 0.0396(7) 0.0735(10) 0.0930(11) 0.0004(7) 0.0441(8) -0.0027(8)
O5 0.0490(8) 0.0826(11) 0.0350(7) 0.0164(7) 0.0035(6) -0.0085(7)
O6 0.0707(9) 0.0865(11) 0.0444(8) -0.0093(8) 0.0367(7) -0.0170(7)
O7 0.0331(6) 0.0708(9) 0.0299(6) -0.0012(6) 0.0163(5) -0.0073(6)
O8 0.0301(6) 0.0648(8) 0.0530(7) -0.0033(6) 0.0253(6) -0.0166(6)
N4 0.0391(8) 0.0462(9) 0.0597(10) 0.0086(7) 0.0341(8) 0.0102(8)
N5 0.0507(9) 0.0451(9) 0.0328(8) 0.0016(7) 0.0172(7) -0.0044(7)
C11 0.0291(7) 0.0349(9) 0.0316(8) 0.0000(6) 0.0182(6) 0.0014(7)
C12 0.0327(7) 0.0384(9) 0.0313(8) 0.0006(7) 0.0195(7) 0.0015(7)
C13 0.0327(8) 0.0366(9) 0.0433(9) 0.0042(7) 0.0241(7) 0.0044(7)
C14 0.0273(7) 0.0395(9) 0.0396(9) 0.0024(7) 0.0143(7) 0.0008(7)
C15 0.0360(8) 0.0366(9) 0.0284(8) 0.0008(7) 0.0140(7) -0.0017(7)
C16 0.0351(8) 0.0393(9) 0.0332(8) 0.0012(7) 0.0209(7) -0.0004(7)
C17 0.0291(7) 0.0422(9) 0.0319(8) -0.0022(7) 0.0190(7) 0.0014(7)

loop_
_atom_type_symbol
_atom_type_description
_atom_type_scat_dispersion_real
_atom_type_scat_dispersion_imag
_atom_type_scat_source
C C 0.0033 0.0016 'International Tables Vol C Tables 4.2.6.8 and 6.1.1.4'
H H 0.0000 0.0000 'International Tables Vol C Tables 4.2.6.8 and 6.1.1.4'
N N 0.0061 0.0033 'International Tables Vol C Tables 4.2.6.8 and 6.1.1.4'
O O 0.0106 0.0060 'International Tables Vol C Tables 4.2.6.8 and 6.1.1.4'

loop_
_geom_angle_atom_site_label_1
_geom_angle_atom_site_label_2
_geom_angle_atom_site_label_3
_geom_angle_site_symmetry_1
_geom_angle_site_symmetry_3
_geom_angle
_geom_angle_publ_flag
C1 N1 C7 . . 119.6(2) ?
C1 N1 C10 . . 123.3(2) ?
C7 N1 C10 . . 109.32(15) ?
C7 N1 C1A . . 127.9(6) ?
C10 N1 C1A . . 112.1(6) ?
C9 N2 C8 . . 112.95(14) ?
C9 N2 H21 . . 108.0(12) ?
C8 N2 H21 . . 107.8(11) ?
C9 N2 H22 . . 108.0(12) ?
C8 N2 H22 . . 108.5(12) ?
H21 N2 H22 . . 111.6(17) ?
O2 N3 O1 . . 122.9(3) ?
O2 N3 C4 . . 119.0(3) ?
O1 N3 C4 . . 118.1(3) ?
N1 C1 C2 . . 121.22(19) ?
N1 C1 C6 . . 118.78(19) ?
C2 C1 C6 . . 120.0 ?
C3 C2 C1 . . 120.0 ?
C3 C2 H2A . . 120.0 ?
C1 C2 H2A . . 120.0 ?
C2 C3 C4 . . 120.0 ?
C2 C3 H3A . . 120.0 ?
C4 C3 H3A . . 120.0 ?
C5 C4 C3 . . 120.0 ?
C5 C4 N3 . . 119.7(2) ?
C3 C4 N3 . . 120.3(2) ?
C4 C5 C6 . . 120.0 ?
C4 C5 H5A . . 120.0 ?
C6 C5 H5A . . 120.0 ?
C5 C6 C1 . . 120.0 ?
C5 C6 H6A . . 120.0 ?
C1 C6 H6A . . 120.0 ?
O2A N3A O1A . . 128.2(14) ?
O2A N3A C4A . . 117.8(13) ?
O1A N3A C4A . . 114.0(13) ?
C2A C1A C6A . . 120.0 ?
C2A C1A N1 . . 115.7(8) ?
C6A C1A N1 . . 124.0(8) ?
C1A C2A C3A . . 120.0 ?
C1A C2A H2AA . . 120.0 ?
C3A C2A H2AA . . 120.0 ?
C4A C3A C2A . . 120.0 ?
C4A C3A H3AA . . 120.0 ?
C2A C3A H3AA . . 120.0 ?
C3A C4A C5A . . 120.0 ?
C3A C4A N3A . . 120.6(8) ?
C5A C4A N3A . . 119.3(8) ?
C6A C5A C4A . . 120.0 ?
C6A C5A H5AA . . 120.0 ?
C4A C5A H5AA . . 120.0 ?
C5A C6A C1A . . 120.0 ?
C5A C6A H6AA . . 120.0 ?
C1A C6A H6AA . . 120.0 ?
N1 C7 C8 . . 110.72(15) ?
N1 C7 H7A . . 109.5 ?
C8 C7 H7A . . 109.5 ?
N1 C7 H7B . . 109.5 ?
C8 C7 H7B . . 109.5 ?
H7A C7 H7B . . 108.1 ?
N2 C8 C7 . . 109.52(15) ?
N2 C8 H8A . . 109.8 ?
C7 C8 H8A . . 109.8 ?
N2 C8 H8B . . 109.8 ?
C7 C8 H8B . . 109.8 ?
H8A C8 H8B . . 108.2 ?
N2 C9 C10 . . 109.91(17) ?
N2 C9 H9A . . 109.7 ?
C10 C9 H9A . . 109.7 ?
N2 C9 H9B . . 109.7 ?
C10 C9 H9B . . 109.7 ?
H9A C9 H9B . . 108.2 ?
N1 C10 C9 . . 110.88(16) ?
N1 C10 H10A . . 109.5 ?
C9 C10 H10A . . 109.5 ?
N1 C10 H10B . . 109.5 ?
C9 C10 H10B . . 109.5 ?
H10A C10 H10B . . 108.1 ?
O3 N4 O4 . . 123.95(17) ?
O3 N4 C13 . . 118.51(14) ?
O4 N4 C13 . . 117.53(17) ?
O6 N5 O5 . . 123.96(17) ?
O6 N5 C15 . . 118.28(15) ?
O5 N5 C15 . . 117.76(19) ?
C12 C11 C16 . . 119.88(14) ?
C12 C11 C17 . . 120.03(14) ?
C16 C11 C17 . . 120.08(15) ?
C11 C12 C13 . . 119.02(15) ?
C11 C12 H12 . . 120.5 ?
C13 C12 H12 . . 120.5 ?
C14 C13 C12 . . 122.68(17) ?
C14 C13 N4 . . 118.49(15) ?
C12 C13 N4 . . 118.82(16) ?
C15 C14 C13 . . 116.72(15) ?
C15 C14 H14 . . 121.6 ?
C13 C14 H14 . . 121.6 ?
C14 C15 C16 . . 122.91(16) ?
C14 C15 N5 . . 118.67(15) ?
C16 C15 N5 . . 118.41(17) ?
C11 C16 C15 . . 118.74(16) ?
C11 C16 H16 . . 120.6 ?
C15 C16 H16 . . 120.6 ?
O8 C17 O7 . . 126.27(14) ?
O8 C17 C11 . . 116.84(14) ?
O7 C17 C11 . . 116.90(15) ?

loop_
_geom_bond_atom_site_label_1
_geom_bond_atom_site_label_2
_geom_bond_site_symmetry_2
_geom_bond_distance
_geom_bond_publ_flag
N1 C1 . 1.388(3) ?
N1 C7 . 1.457(3) ?
N1 C10 . 1.465(3) ?
N1 C1A . 1.508(9) ?
N2 C9 . 1.481(3) ?
N2 C8 . 1.486(2) ?
N2 H21 . 0.95(2) ?
N2 H22 . 0.92(2) ?
O1 N3 . 1.243(4) ?
O2 N3 . 1.222(4) ?
N3 C4 . 1.443(3) ?
C1 C2 . 1.3900 ?
C1 C6 . 1.3900 ?
C2 C3 . 1.3900 ?
C2 H2A . 0.9300 ?
C3 C4 . 1.3900 ?
C3 H3A . 0.9300 ?
C4 C5 . 1.3900 ?
C5 C6 . 1.3900 ?
C5 H5A . 0.9300 ?
C6 H6A . 0.9300 ?
O1A N3A . 1.251(16) ?
O2A N3A . 1.217(15) ?
N3A C4A . 1.455(12) ?
C1A C2A . 1.3900 ?
C1A C6A . 1.3900 ?
C2A C3A . 1.3900 ?
C2A H2AA . 0.9300 ?
C3A C4A . 1.3900 ?
C3A H3AA . 0.9300 ?
C4A C5A . 1.3900 ?
C5A C6A . 1.3900 ?
C5A H5AA . 0.9300 ?
C6A H6AA . 0.9300 ?
C7 C8 . 1.509(3) ?
C7 H7A . 0.9700 ?
C7 H7B . 0.9700 ?
C8 H8A . 0.9700 ?
C8 H8B . 0.9700 ?
C9 C10 . 1.506(3) ?
C9 H9A . 0.9700 ?
C9 H9B . 0.9700 ?
C10 H10A . 0.9700 ?
C10 H10B . 0.9700 ?
O3 N4 . 1.216(2) ?
O4 N4 . 1.229(2) ?
O5 N5 . 1.224(2) ?
O6 N5 . 1.219(2) ?
O7 C17 . 1.250(2) ?
O8 C17 . 1.2491(19) ?
N4 C13 . 1.473(2) ?
N5 C15 . 1.475(2) ?
C11 C12 . 1.385(2) ?
C11 C16 . 1.386(2) ?
C11 C17 . 1.520(2) ?
C12 C13 . 1.386(2) ?
C12 H12 . 0.9300 ?
C13 C14 . 1.376(2) ?
C14 C15 . 1.375(3) ?
C14 H14 . 0.9300 ?
C15 C16 . 1.387(2) ?
C16 H16 . 0.9300 ?

loop_
_geom_hbond_atom_site_label_D
_geom_hbond_atom_site_label_H
_geom_hbond_atom_site_label_A
_geom_hbond_site_symmetry_A
_geom_hbond_distance_DH
_geom_hbond_distance_HA
_geom_hbond_distance_DA
_geom_hbond_angle_DHA
_geom_hbond_publ_flag
N2 H21 O8 . 0.95(2) 1.77(2) 2.705(3) 170.7(17) yes
N2 H22 O7 5_556 0.92(2) 1.81(2) 2.715(3) 166.4(18) yes
C8 H8A O4 4_445 0.97 2.54 3.245(3) 130 yes
C8 H8B O2 7_556 0.97 2.40 3.354(4) 168 yes
C8 H8B O2A 7_556 0.97 2.39 3.353(16) 172 yes
C9 H9A O1 7_556 0.97 2.54 3.497(5) 171 yes
C9 H9A O1A 7_556 0.97 2.47 3.378(14) 155 yes
C10 H10B O4 4_455 0.97 2.60 3.425(3) 143 yes
C12 H12 O2 3_445 0.93 2.53 3.231(4) 133 yes

loop_
_geom_torsion_atom_site_label_1
_geom_torsion_atom_site_label_2
_geom_torsion_atom_site_label_3
_geom_torsion_atom_site_label_4
_geom_torsion_site_symmetry_1
_geom_torsion_site_symmetry_2
_geom_torsion_site_symmetry_3
_geom_torsion_site_symmetry_4
_geom_torsion
_geom_torsion_publ_flag
C7 N1 C1 C2 . . . . 13.5(3) ?
C10 N1 C1 C2 . . . . 159.33(19) ?
C7 N1 C1 C6 . . . . -166.94(18) ?
C10 N1 C1 C6 . . . . -21.1(3) ?
N1 C1 C2 C3 . . . . 179.6(3) ?
C6 C1 C2 C3 . . . . 0.0 ?
C1 C2 C3 C4 . . . . 0.0 ?
C2 C3 C4 C5 . . . . 0.0 ?
C2 C3 C4 N3 . . . . 178.0(2) ?
O2 N3 C4 C5 . . . . 8.8(4) ?
O1 N3 C4 C5 . . . . -170.6(3) ?
O2 N3 C4 C3 . . . . -169.2(3) ?
O1 N3 C4 C3 . . . . 11.4(4) ?
C3 C4 C5 C6 . . . . 0.0 ?
N3 C4 C5 C6 . . . . -178.0(2) ?
C4 C5 C6 C1 . . . . 0.0 ?
N1 C1 C6 C5 . . . . -179.6(3) ?
C2 C1 C6 C5 . . . . 0.0 ?
C7 N1 C1A C2A . . . . 30.4(11) ?
C10 N1 C1A C2A . . . . 170.6(5) ?
C7 N1 C1A C6A . . . . -155.4(6) ?
C10 N1 C1A C6A . . . . -15.1(10) ?
C6A C1A C2A C3A . . . . 0.0 ?
N1 C1A C2A C3A . . . . 174.5(11) ?
C1A C2A C3A C4A . . . . 0.0 ?
C2A C3A C4A C5A . . . . 0.0 ?
C2A C3A C4A N3A . . . . 175.8(13) ?
O2A N3A C4A C3A . . . . -177.1(15) ?
O1A N3A C4A C3A . . . . 0(2) ?
O2A N3A C4A C5A . . . . -1(2) ?
O1A N3A C4A C5A . . . . 175.8(13) ?
C3A C4A C5A C6A . . . . 0.0 ?
N3A C4A C5A C6A . . . . -175.9(13) ?
C4A C5A C6A C1A . . . . 0.0 ?
C2A C1A C6A C5A . . . . 0.0 ?
N1 C1A C6A C5A . . . . -174.0(12) ?
C1 N1 C7 C8 . . . . 88.7(2) ?
C10 N1 C7 C8 . . . . -61.5(2) ?
C1A N1 C7 C8 . . . . 79.6(8) ?
C9 N2 C8 C7 . . . . -53.44(19) ?
N1 C7 C8 N2 . . . . 57.24(19) ?
C8 N2 C9 C10 . . . . 53.10(19) ?
C1 N1 C10 C9 . . . . -87.8(3) ?
C7 N1 C10 C9 . . . . 61.0(2) ?
C1A N1 C10 C9 . . . . -86.7(7) ?
N2 C9 C10 N1 . . . . -56.3(2) ?
C16 C11 C12 C13 . . . . 2.3(2) ?
C17 C11 C12 C13 . . . . -177.66(15) ?
C11 C12 C13 C14 . . . . -2.0(3) ?
C11 C12 C13 N4 . . . . 179.25(15) ?
O3 N4 C13 C14 . . . . -161.90(16) ?
O4 N4 C13 C14 . . . . 17.5(2) ?
O3 N4 C13 C12 . . . . 16.9(2) ?
O4 N4 C13 C12 . . . . -163.67(16) ?
C12 C13 C14 C15 . . . . -0.1(3) ?
N4 C13 C14 C15 . . . . 178.72(15) ?
C13 C14 C15 C16 . . . . 1.9(3) ?
C13 C14 C15 N5 . . . . -177.15(15) ?
O6 N5 C15 C14 . . . . -177.23(17) ?
O5 N5 C15 C14 . . . . 2.7(3) ?
O6 N5 C15 C16 . . . . 3.7(3) ?
O5 N5 C15 C16 . . . . -176.40(17) ?
C12 C11 C16 C15 . . . . -0.6(2) ?
C17 C11 C16 C15 . . . . 179.33(15) ?
C14 C15 C16 C11 . . . . -1.5(3) ?
N5 C15 C16 C11 . . . . 177.46(15) ?
C12 C11 C17 O8 . . . . 161.97(15) ?
C16 C11 C17 O8 . . . . -18.0(2) ?
C12 C11 C17 O7 . . . . -18.5(2) ?
C16 C11 C17 O7 . . . . 161.58(15) ?
